data_7034372
loop_
_publ_author_name
'Yang, Jingying'
'Xie, Zuowei'

_publ_section_title
;
 Synthesis, structure and reactivity of rare-earth metallacarborane alkyls
 [\h(1):\h(5)-O(CH2)2C2B9H9]Ln(\s:\h(1)-CH2C6H4-o-NMe2)(THF)2.
;
_journal_issue 14
_journal_name_full 'Dalton transactions (Cambridge, England : 2003)'
_journal_page_first 6630
_journal_page_last 6637
_journal_paper_doi 10.1039/c5dt00095e
_journal_volume 44
_journal_year 2015
_chemical_formula_sum 'C30 H57 B9 N3 O3 Y'
_chemical_formula_weight 693.99
_chemical_name_systematic
; 
 ? 
;
_space_group_IT_number 4
_symmetry_cell_setting monoclinic
_symmetry_space_group_name_Hall 'P 2yb'
_symmetry_space_group_name_H-M 'P 1 21 1'
_atom_sites_solution_hydrogens geom
_atom_sites_solution_primary direct
_atom_sites_solution_secondary difmap
_audit_creation_method SHELXL-97
_audit_update_record
;
2015-02-12 deposited with the CCDC.
2015-03-04 downloaded from the CCDC.
;
_cell_angle_alpha 90.00
_cell_angle_beta 93.295(4)
_cell_angle_gamma 90.00
_cell_formula_units_Z 4
_cell_length_a 10.7773(19)
_cell_length_b 22.095(4)
_cell_length_c 18.481(4)
_cell_measurement_reflns_used 114
_cell_measurement_temperature 296(2)
_cell_measurement_theta_max 15
_cell_measurement_theta_min 15
_cell_volume 4393.5(15)
_computing_cell_refinement 'BRUKER KAPPA APEXII DUO DIFFRACTOMETER'
_computing_data_collection 'BRUKER KAPPA APEXII DUO DIFFRACTOMETER'
_computing_data_reduction 'BRUKER KAPPA APEXII DUO DIFFRACTOMETER'
_computing_molecular_graphics 'BRUKER SHELXTL'
_computing_publication_material 'BRUKER SHELXTL'
_computing_structure_refinement 'SHELXL-97 (Sheldrick, 2008)'
_computing_structure_solution 'SHELXS-97 (Sheldrick, 2008)'
_diffrn_ambient_temperature 296(2)
_diffrn_measured_fraction_theta_full 0.994
_diffrn_measured_fraction_theta_max 0.994
_diffrn_measurement_device_type 'BRUKER KAPPA APEXII DUO DIFFRACTOMETER'
_diffrn_measurement_method 'PHI & OMEGA SCAN'
_diffrn_radiation_monochromator graphite
_diffrn_radiation_source 'fine-focus sealed tube'
_diffrn_radiation_type MoK\a
_diffrn_radiation_wavelength 0.71073
_diffrn_reflns_av_R_equivalents 0.1395
_diffrn_reflns_av_sigmaI/netI 0.1801
_diffrn_reflns_limit_h_max 12
_diffrn_reflns_limit_h_min -12
_diffrn_reflns_limit_k_max 26
_diffrn_reflns_limit_k_min -26
_diffrn_reflns_limit_l_max 22
_diffrn_reflns_limit_l_min -20
_diffrn_reflns_number 43225
_diffrn_reflns_theta_full 25.25
_diffrn_reflns_theta_max 25.25
_diffrn_reflns_theta_min 1.89
_exptl_absorpt_coefficient_mu 1.356
_exptl_absorpt_correction_T_max 0.6662
_exptl_absorpt_correction_T_min 0.5437
_exptl_absorpt_correction_type multi-scan
_exptl_crystal_colour colourless
_exptl_crystal_density_diffrn 1.049
_exptl_crystal_density_method 'not measured'
_exptl_crystal_description block
_exptl_crystal_F_000 1464
_exptl_crystal_size_max 0.50
_exptl_crystal_size_mid 0.40
_exptl_crystal_size_min 0.30
_platon_squeeze_details
;
;
_refine_diff_density_max 0.436
_refine_diff_density_min -1.553
_refine_diff_density_rms 0.086
_refine_ls_abs_structure_details 'Flack H D (1983), Acta Cryst. A39, 876-881'
_refine_ls_abs_structure_Flack 0.478(9)
_refine_ls_extinction_method none
_refine_ls_goodness_of_fit_ref 0.975
_refine_ls_hydrogen_treatment riding
_refine_ls_matrix_type full
_refine_ls_number_parameters 830
_refine_ls_number_reflns 15596
_refine_ls_number_restraints 3
_refine_ls_restrained_S_all 0.976
_refine_ls_R_factor_all 0.1194
_refine_ls_R_factor_gt 0.0822
_refine_ls_shift/su_max 0.003
_refine_ls_shift/su_mean 0.000
_refine_ls_structure_factor_coef Fsqd
_refine_ls_weighting_details 'calc w=1/[\s^2^(Fo^2^)+(0.0853P)^2^+0.0000P] where P=(Fo^2^+2Fc^2^)/3'
_refine_ls_weighting_scheme calc
_refine_ls_wR_factor_gt 0.1912
_refine_ls_wR_factor_ref 0.2101
_reflns_number_gt 10056
_reflns_number_total 15596
_reflns_threshold_expression >2sigma(I)
_cod_data_source_file c5dt00095e1.cif
_cod_data_source_block 4a
_cod_depositor_comments
;
The following automatic conversions were performed:

'_symmetry_cell_setting' value 'Monoclinic' changed to 'monoclinic'
according to
/usr/data/users/saulius/crontab/automatic-downloads/rss-feeds/RSC/lib/dictionaries/cif_core.dic
dictionary named 'cif_core.dic' version 2.4.2 from 2011-04-26.

Automatic conversion script
Id: cif_fix_values 3105 2015-03-04 15:46:00Z robertas 

 Adding full bibliography for 7034370--7034375.cif.
;
_cod_original_cell_volume 4393.4(14)
_cod_original_sg_symbol_H-M P2(1)
_cod_database_code 7034372

loop_
_symmetry_equiv_pos_as_xyz
'x, y, z'
'-x, y+1/2, -z'

loop_
_atom_site_label
_atom_site_type_symbol
_atom_site_fract_x
_atom_site_fract_y
_atom_site_fract_z
_atom_site_U_iso_or_equiv
_atom_site_adp_type
_atom_site_occupancy
_atom_site_symmetry_multiplicity
_atom_site_calc_flag
_atom_site_refinement_flags
Y1 Y 0.15587(6) 0.37043(3) 0.18875(4) 0.0360(2) Uani 1 1 d .
Y1' Y 0.38378(7) 0.38806(3) 0.78922(4) 0.0380(2) Uani 1 1 d .
O1 O 0.1084(6) 0.2686(3) 0.1181(3) 0.0474(16) Uani 1 1 d .
O2 O -0.0423(5) 0.3848(3) 0.1175(3) 0.0565(15) Uani 1 1 d D
O3 O 0.1180(6) 0.4729(3) 0.1481(4) 0.0578(18) Uani 1 1 d .
O1' O 0.4209(5) 0.4903(3) 0.8585(3) 0.0416(14) Uani 1 1 d .
O2' O 0.5805(5) 0.3750(4) 0.8625(3) 0.0642(17) Uani 1 1 d .
O3' O 0.4248(6) 0.2864(3) 0.8281(4) 0.0654(19) Uani 1 1 d .
N1' N 0.5032(6) 0.4349(3) 0.7005(3) 0.0419(17) Uani 1 1 d .
N2' N 0.5624(7) 0.2933(4) 0.4707(4) 0.059(2) Uani 1 1 d .
N3' N 0.4069(7) 0.3463(3) 0.6767(4) 0.0479(18) Uani 1 1 d .
N1 N 0.0372(6) 0.3243(3) 0.2789(3) 0.0371(16) Uani 1 1 d .
N2 N -0.0288(7) 0.4684(4) 0.5054(4) 0.057(2) Uani 1 1 d .
N3 N 0.1369(6) 0.4131(3) 0.3000(3) 0.0421(17) Uani 1 1 d .
C1 C 0.2966(7) 0.3120(4) 0.0907(4) 0.039(2) Uani 1 1 d .
C2 C 0.3151(7) 0.2763(4) 0.1656(4) 0.0360(19) Uani 1 1 d .
C11 C 0.1774(7) 0.2877(4) 0.0559(4) 0.044(2) Uani 1 1 d .
H11A H 0.1326 0.3187 0.0281 0.053 Uiso 1 1 calc R
H11B H 0.1929 0.2537 0.0245 0.053 Uiso 1 1 calc R
C12 C 0.1974(8) 0.2354(4) 0.1637(5) 0.049(2) Uani 1 1 d .
H12A H 0.2142 0.1961 0.1430 0.059 Uiso 1 1 calc R
H12B H 0.1681 0.2299 0.2119 0.059 Uiso 1 1 calc R
C13 C -0.0520(7) 0.2766(4) 0.2979(4) 0.0381(19) Uani 1 1 d .
H13A H -0.1138 0.2950 0.3280 0.046 Uiso 1 1 calc R
C14 C -0.1199(8) 0.2511(4) 0.2303(5) 0.053(2) Uani 1 1 d .
H14A H -0.1628 0.2834 0.2037 0.063 Uiso 1 1 calc R
H14B H -0.0604 0.2332 0.1992 0.063 Uiso 1 1 calc R
C15 C -0.2116(10) 0.2041(5) 0.2506(7) 0.078(3) Uani 1 1 d .
H15A H -0.2524 0.1874 0.2069 0.093 Uiso 1 1 calc R
H15B H -0.2747 0.2229 0.2785 0.093 Uiso 1 1 calc R
C16 C -0.1478(12) 0.1512(5) 0.2965(7) 0.093(4) Uani 1 1 d .
H16A H -0.2104 0.1232 0.3120 0.112 Uiso 1 1 calc R
H16B H -0.0911 0.1291 0.2673 0.112 Uiso 1 1 calc R
C17 C -0.0755(10) 0.1790(5) 0.3638(7) 0.077(3) Uani 1 1 d .
H17A H -0.1342 0.1969 0.3954 0.093 Uiso 1 1 calc R
H17B H -0.0313 0.1471 0.3906 0.093 Uiso 1 1 calc R
C18 C 0.0166(9) 0.2269(4) 0.3428(5) 0.059(3) Uani 1 1 d .
H18A H 0.0800 0.2087 0.3147 0.071 Uiso 1 1 calc R
H18B H 0.0570 0.2445 0.3862 0.071 Uiso 1 1 calc R
C19 C 0.0606(7) 0.3709(4) 0.3248(4) 0.0365(17) Uani 1 1 d .
C20 C -0.0002(7) 0.3784(4) 0.3962(4) 0.0381(19) Uani 1 1 d .
H20A H 0.0618 0.3908 0.4334 0.046 Uiso 1 1 calc R
H20B H -0.0345 0.3399 0.4106 0.046 Uiso 1 1 calc R
C21 C -0.1029(8) 0.4254(4) 0.3896(5) 0.044(2) Uani 1 1 d .
C22 C -0.1848(8) 0.4257(4) 0.3303(5) 0.049(2) Uani 1 1 d .
H22A H -0.1777 0.3959 0.2951 0.058 Uiso 1 1 calc R
C23 C -0.2799(9) 0.4695(5) 0.3205(7) 0.069(3) Uani 1 1 d .
H23A H -0.3385 0.4675 0.2816 0.083 Uiso 1 1 calc R
C24 C -0.2822(11) 0.5140(6) 0.3693(8) 0.087(4) Uani 1 1 d .
H24A H -0.3387 0.5454 0.3616 0.104 Uiso 1 1 calc R
C25 C -0.2014(10) 0.5148(6) 0.4324(7) 0.076(3) Uani 1 1 d .
H25A H -0.2089 0.5453 0.4666 0.092 Uiso 1 1 calc R
C26 C -0.1117(8) 0.4708(4) 0.4437(5) 0.051(2) Uani 1 1 d .
C27 C -0.0580(12) 0.4222(6) 0.5573(6) 0.094(4) Uani 1 1 d .
H27A H -0.0720 0.3844 0.5326 0.141 Uiso 1 1 calc R
H27B H -0.1314 0.4336 0.5810 0.141 Uiso 1 1 calc R
H27C H 0.0102 0.4180 0.5927 0.141 Uiso 1 1 calc R
C28 C -0.0045(11) 0.5278(6) 0.5381(6) 0.093(4) Uani 1 1 d .
H28A H 0.0159 0.5560 0.5012 0.139 Uiso 1 1 calc R
H28B H 0.0637 0.5248 0.5737 0.139 Uiso 1 1 calc R
H28C H -0.0773 0.5415 0.5609 0.139 Uiso 1 1 calc R
C29 C 0.1834(8) 0.4619(4) 0.3492(5) 0.049(2) Uani 1 1 d .
H29A H 0.1213 0.4686 0.3851 0.059 Uiso 1 1 calc R
C30 C 0.3074(9) 0.4449(5) 0.3906(5) 0.062(3) Uani 1 1 d .
H30A H 0.2961 0.4082 0.4182 0.074 Uiso 1 1 calc R
H30B H 0.3700 0.4371 0.3561 0.074 Uiso 1 1 calc R
C31 C 0.3508(12) 0.4938(6) 0.4401(6) 0.087(4) Uani 1 1 d .
H31A H 0.2920 0.4984 0.4775 0.104 Uiso 1 1 calc R
H31B H 0.4300 0.4821 0.4635 0.104 Uiso 1 1 calc R
C32 C 0.3654(12) 0.5523(6) 0.4041(8) 0.100(4) Uani 1 1 d .
H32A H 0.4320 0.5497 0.3712 0.120 Uiso 1 1 calc R
H32B H 0.3876 0.5830 0.4401 0.120 Uiso 1 1 calc R
C33 C 0.2445(12) 0.5706(5) 0.3619(7) 0.097(4) Uani 1 1 d .
H33A H 0.2584 0.6074 0.3349 0.116 Uiso 1 1 calc R
H33B H 0.1811 0.5790 0.3958 0.116 Uiso 1 1 calc R
C34 C 0.1972(9) 0.5195(4) 0.3082(6) 0.067(3) Uani 1 1 d .
H34A H 0.1178 0.5311 0.2848 0.080 Uiso 1 1 calc R
H34B H 0.2560 0.5139 0.2709 0.080 Uiso 1 1 calc R
C35 C -0.1184(10) 0.3492(6) 0.0693(6) 0.087(4) Uani 1 1 d .
H35A H -0.1904 0.3721 0.0530 0.130 Uiso 1 1 calc R
H35B H -0.1439 0.3134 0.0937 0.130 Uiso 1 1 calc R
H35C H -0.0724 0.3381 0.0283 0.130 Uiso 1 1 calc R
C36 C -0.0882(10) 0.4425(4) 0.1047(8) 0.100(5) Uani 1 1 d D
H36A H -0.1754 0.4438 0.1150 0.120 Uiso 1 1 calc R
H36D H -0.0811 0.4529 0.0541 0.120 Uiso 1 1 calc R
C37 C -0.0169(10) 0.4872(6) 0.1516(8) 0.103(5) Uani 1 1 d D
H37A H -0.0336 0.5280 0.1344 0.124 Uiso 1 1 calc R
H37D H -0.0413 0.4843 0.2012 0.124 Uiso 1 1 calc R
C38 C 0.1937(15) 0.5180(5) 0.1162(7) 0.115(6) Uani 1 1 d .
H38A H 0.1448 0.5536 0.1057 0.173 Uiso 1 1 calc R
H38B H 0.2245 0.5025 0.0722 0.173 Uiso 1 1 calc R
H38C H 0.2623 0.5281 0.1494 0.173 Uiso 1 1 calc R
C1' C 0.2165(8) 0.4787(4) 0.8113(5) 0.045(2) Uani 1 1 d .
C2' C 0.2347(7) 0.4461(4) 0.8860(4) 0.039(2) Uani 1 1 d .
C11' C 0.3255(8) 0.5208(4) 0.8113(5) 0.050(2) Uani 1 1 d .
H11C H 0.3535 0.5259 0.7627 0.060 Uiso 1 1 calc R
H11D H 0.3048 0.5601 0.8306 0.060 Uiso 1 1 calc R
C12' C 0.3507(8) 0.4719(5) 0.9226(5) 0.051(3) Uani 1 1 d .
H12C H 0.3326 0.5063 0.9527 0.061 Uiso 1 1 calc R
H12D H 0.3958 0.4417 0.9517 0.061 Uiso 1 1 calc R
C13' C 0.5852(8) 0.4840(4) 0.6818(5) 0.041(2) Uani 1 1 d .
H13B H 0.6484 0.4665 0.6519 0.050 Uiso 1 1 calc R
C14' C 0.5186(9) 0.5344(4) 0.6361(5) 0.058(3) Uani 1 1 d .
H14C H 0.4772 0.5166 0.5933 0.069 Uiso 1 1 calc R
H14D H 0.4557 0.5531 0.6643 0.069 Uiso 1 1 calc R
C15' C 0.6095(13) 0.5826(5) 0.6134(6) 0.085(4) Uani 1 1 d .
H15C H 0.6690 0.5647 0.5823 0.102 Uiso 1 1 calc R
H15D H 0.5647 0.6141 0.5861 0.102 Uiso 1 1 calc R
C16' C 0.6754(11) 0.6092(6) 0.6775(10) 0.119(6) Uani 1 1 d .
H16C H 0.6159 0.6316 0.7045 0.142 Uiso 1 1 calc R
H16D H 0.7360 0.6379 0.6614 0.142 Uiso 1 1 calc R
C17' C 0.7424(9) 0.5639(5) 0.7290(6) 0.068(3) Uani 1 1 d .
H17C H 0.7731 0.5849 0.7725 0.081 Uiso 1 1 calc R
H17D H 0.8133 0.5472 0.7058 0.081 Uiso 1 1 calc R
C18' C 0.6551(8) 0.5117(4) 0.7499(5) 0.049(2) Uani 1 1 d .
H18C H 0.5950 0.5270 0.7826 0.059 Uiso 1 1 calc R
H18D H 0.7036 0.4804 0.7752 0.059 Uiso 1 1 calc R
C19' C 0.4843(7) 0.3889(4) 0.6549(4) 0.042(2) Uani 1 1 d .
C20' C 0.5463(7) 0.3835(4) 0.5829(4) 0.045(2) Uani 1 1 d .
H20C H 0.4841 0.3740 0.5445 0.054 Uiso 1 1 calc R
H20D H 0.5845 0.4218 0.5714 0.054 Uiso 1 1 calc R
C21' C 0.6429(8) 0.3349(4) 0.5872(4) 0.041(2) Uani 1 1 d .
C22' C 0.7279(10) 0.3314(4) 0.6466(5) 0.061(3) Uani 1 1 d .
H22B H 0.7254 0.3614 0.6818 0.073 Uiso 1 1 calc R
C23' C 0.8162(10) 0.2859(6) 0.6565(7) 0.075(3) Uani 1 1 d .
H23B H 0.8718 0.2855 0.6969 0.089 Uiso 1 1 calc R
C24' C 0.8186(10) 0.2417(6) 0.6046(8) 0.090(4) Uani 1 1 d .
H24B H 0.8774 0.2109 0.6101 0.108 Uiso 1 1 calc R
C25' C 0.7332(11) 0.2413(5) 0.5421(7) 0.079(3) Uani 1 1 d .
H25B H 0.7347 0.2101 0.5084 0.095 Uiso 1 1 calc R
C26' C 0.6462(9) 0.2894(4) 0.5325(5) 0.056(3) Uani 1 1 d .
C27' C 0.5986(10) 0.3404(5) 0.4214(5) 0.076(3) Uani 1 1 d .
H27D H 0.6173 0.3768 0.4481 0.114 Uiso 1 1 calc R
H27E H 0.5317 0.3479 0.3860 0.114 Uiso 1 1 calc R
H27F H 0.6708 0.3276 0.3974 0.114 Uiso 1 1 calc R
C28' C 0.5344(13) 0.2354(5) 0.4338(6) 0.090(4) Uani 1 1 d .
H28D H 0.4786 0.2423 0.3923 0.135 Uiso 1 1 calc R
H28E H 0.4964 0.2083 0.4666 0.135 Uiso 1 1 calc R
H28F H 0.6100 0.2177 0.4186 0.135 Uiso 1 1 calc R
C29' C 0.3594(8) 0.2986(4) 0.6267(5) 0.048(2) Uani 1 1 d .
H29B H 0.4205 0.2925 0.5901 0.057 Uiso 1 1 calc R
C30' C 0.3440(9) 0.2390(4) 0.6661(5) 0.056(2) Uani 1 1 d .
H30C H 0.2870 0.2444 0.7044 0.068 Uiso 1 1 calc R
H30D H 0.4235 0.2262 0.6881 0.068 Uiso 1 1 calc R
C31' C 0.2924(14) 0.1893(5) 0.6120(8) 0.106(5) Uani 1 1 d .
H31C H 0.3534 0.1809 0.5767 0.128 Uiso 1 1 calc R
H31D H 0.2775 0.1523 0.6383 0.128 Uiso 1 1 calc R
C32' C 0.1744(12) 0.2102(6) 0.5740(7) 0.093(4) Uani 1 1 d .
H32C H 0.1453 0.1794 0.5397 0.112 Uiso 1 1 calc R
H32D H 0.1118 0.2151 0.6092 0.112 Uiso 1 1 calc R
C33' C 0.1887(13) 0.2671(6) 0.5355(7) 0.094(4) Uani 1 1 d .
H33C H 0.1091 0.2792 0.5131 0.112 Uiso 1 1 calc R
H33D H 0.2459 0.2614 0.4975 0.112 Uiso 1 1 calc R
C34' C 0.2392(9) 0.3186(5) 0.5882(5) 0.061(3) Uani 1 1 d .
H34C H 0.2529 0.3552 0.5609 0.074 Uiso 1 1 calc R
H34D H 0.1784 0.3274 0.6235 0.074 Uiso 1 1 calc R
C35' C 0.3528(10) 0.2387(5) 0.8605(6) 0.066(3) Uani 1 1 d .
H35D H 0.4030 0.2030 0.8668 0.099 Uiso 1 1 calc R
H35E H 0.2809 0.2297 0.8293 0.099 Uiso 1 1 calc R
H35F H 0.3269 0.2520 0.9068 0.099 Uiso 1 1 calc R
C38' C 0.6511(9) 0.4132(6) 0.9127(6) 0.086(4) Uani 1 1 d .
H38D H 0.7246 0.3922 0.9306 0.130 Uiso 1 1 calc R
H38E H 0.6015 0.4233 0.9525 0.130 Uiso 1 1 calc R
H38F H 0.6744 0.4496 0.8885 0.130 Uiso 1 1 calc R
B3' B 0.1942(8) 0.3738(5) 0.8790(5) 0.044(2) Uani 1 1 d .
H3' H 0.2354 0.3373 0.9130 0.053 Uiso 1 1 calc R
B4' B 0.1397(10) 0.3621(5) 0.7888(5) 0.056(3) Uani 1 1 d .
H4' H 0.1375 0.3179 0.7614 0.068 Uiso 1 1 calc R
B5' B 0.1635(9) 0.4344(5) 0.7475(5) 0.047(3) Uani 1 1 d .
H5' H 0.1829 0.4394 0.6901 0.056 Uiso 1 1 calc R
B6' B 0.1142(10) 0.4989(5) 0.8773(7) 0.058(3) Uani 1 1 d .
H6' H 0.1073 0.5424 0.9058 0.070 Uiso 1 1 calc R
B7' B 0.0970(9) 0.4276(5) 0.9234(5) 0.049(3) Uani 1 1 d .
H7' H 0.0790 0.4252 0.9813 0.059 Uiso 1 1 calc R
B8' B 0.0327(9) 0.3758(5) 0.8575(5) 0.052(3) Uani 1 1 d .
H8' H -0.0305 0.3398 0.8739 0.062 Uiso 1 1 calc R
B9' B 0.0124(9) 0.4147(5) 0.7726(6) 0.050(3) Uani 1 1 d .
H9' H -0.0646 0.4041 0.7330 0.060 Uiso 1 1 calc R
B10' B 0.0663(9) 0.4897(5) 0.7833(6) 0.050(3) Uani 1 1 d .
H10' H 0.0283 0.5277 0.7506 0.060 Uiso 1 1 calc R
B11' B -0.0136(10) 0.4539(5) 0.8527(6) 0.054(3) Uani 1 1 d .
H11' H -0.1076 0.4685 0.8652 0.064 Uiso 1 1 calc R
B3 B 0.3716(8) 0.3211(5) 0.2319(5) 0.036(2) Uani 1 1 d .
H3 H 0.3530 0.3176 0.2896 0.044 Uiso 1 1 calc R
B4 B 0.4020(7) 0.3894(5) 0.1893(5) 0.037(2) Uani 1 1 d .
H4 H 0.4080 0.4334 0.2172 0.044 Uiso 1 1 calc R
B5 B 0.3449(9) 0.3809(5) 0.0992(5) 0.046(2) Uani 1 1 d .
H5 H 0.3079 0.4190 0.0661 0.056 Uiso 1 1 calc R
B6 B 0.4121(9) 0.2565(5) 0.0970(6) 0.045(2) Uani 1 1 d .
H6 H 0.4139 0.2140 0.0662 0.054 Uiso 1 1 calc R
B7 B 0.4628(9) 0.2617(5) 0.1937(5) 0.049(3) Uani 1 1 d .
H7 H 0.4963 0.2223 0.2257 0.059 Uiso 1 1 calc R
B8 B 0.5232(10) 0.3375(5) 0.2044(5) 0.050(3) Uani 1 1 d .
H8 H 0.6007 0.3473 0.2440 0.059 Uiso 1 1 calc R
B9 B 0.5095(8) 0.3742(5) 0.1212(5) 0.047(2) Uani 1 1 d .
H9 H 0.5785 0.4077 0.1055 0.056 Uiso 1 1 calc R
B10 B 0.4330(11) 0.3266(5) 0.0552(6) 0.058(3) Uani 1 1 d .
H10 H 0.4480 0.3295 -0.0031 0.069 Uiso 1 1 calc R
B11 B 0.5502(9) 0.2968(5) 0.1223(5) 0.049(3) Uani 1 1 d .
H11 H 0.6423 0.2803 0.1089 0.058 Uiso 1 1 calc R
C37' C 0.6295(13) 0.3158(7) 0.8732(9) 0.110(5) Uani 1 1 d .
H37B H 0.6224 0.3031 0.9230 0.132 Uiso 1 1 calc R
H37C H 0.7165 0.3147 0.8622 0.132 Uiso 1 1 calc R
C36' C 0.5575(14) 0.2772(8) 0.8248(10) 0.139(7) Uani 1 1 d .
H36B H 0.5769 0.2354 0.8367 0.166 Uiso 1 1 calc R
H36C H 0.5808 0.2845 0.7757 0.166 Uiso 1 1 calc R

loop_
_atom_site_aniso_label
_atom_site_aniso_U_11
_atom_site_aniso_U_22
_atom_site_aniso_U_33
_atom_site_aniso_U_23
_atom_site_aniso_U_13
_atom_site_aniso_U_12
Y1 0.0340(4) 0.0388(5) 0.0350(4) -0.0013(3) 0.0001(3) 0.0015(3)
Y1' 0.0371(4) 0.0410(5) 0.0357(4) 0.0010(3) -0.0004(3) 0.0004(3)
O1 0.047(4) 0.060(4) 0.035(3) -0.002(3) 0.006(3) -0.002(3)
O2 0.043(3) 0.055(4) 0.069(4) 0.010(3) -0.014(3) 0.012(3)
O3 0.052(4) 0.055(4) 0.066(4) 0.004(3) -0.002(3) -0.002(3)
O1' 0.023(3) 0.048(4) 0.054(4) -0.005(3) 0.001(3) -0.010(3)
O2' 0.052(3) 0.075(5) 0.065(4) 0.006(4) -0.004(3) 0.010(4)
O3' 0.058(5) 0.064(5) 0.076(5) 0.007(4) 0.019(4) 0.016(4)
N1' 0.048(4) 0.044(5) 0.033(4) -0.001(3) 0.001(3) -0.011(4)
N2' 0.062(5) 0.071(6) 0.043(4) -0.010(4) 0.009(4) -0.025(5)
N3' 0.047(4) 0.043(4) 0.053(4) -0.010(3) 0.003(4) -0.021(4)
N1 0.040(4) 0.034(4) 0.038(4) -0.004(3) 0.003(3) -0.006(3)
N2 0.065(5) 0.063(6) 0.044(4) -0.019(4) 0.013(4) 0.002(4)
N3 0.041(4) 0.042(4) 0.043(4) -0.003(3) 0.002(3) 0.005(3)
C1 0.036(5) 0.038(5) 0.043(5) -0.001(4) 0.011(4) -0.011(4)
C2 0.036(5) 0.029(5) 0.043(5) -0.006(3) 0.007(4) -0.003(4)
C11 0.031(5) 0.059(6) 0.043(5) -0.013(4) 0.002(4) -0.004(4)
C12 0.053(6) 0.040(5) 0.055(5) 0.003(4) 0.020(5) -0.009(4)
C13 0.038(5) 0.033(5) 0.043(4) 0.004(4) 0.001(4) 0.000(4)
C14 0.050(6) 0.061(6) 0.047(5) -0.004(4) -0.002(4) -0.020(5)
C15 0.073(8) 0.074(8) 0.086(8) -0.004(6) -0.001(6) -0.005(6)
C16 0.121(10) 0.049(8) 0.108(9) -0.008(6) 0.004(8) -0.034(7)
C17 0.076(8) 0.049(7) 0.109(9) 0.032(6) 0.023(7) 0.011(6)
C18 0.075(7) 0.057(7) 0.046(5) 0.013(4) 0.016(5) 0.028(5)
C19 0.037(4) 0.032(4) 0.041(4) 0.001(4) 0.001(3) 0.010(4)
C20 0.047(4) 0.036(5) 0.031(4) 0.003(4) 0.000(3) 0.007(4)
C21 0.049(5) 0.028(5) 0.056(5) 0.005(4) 0.001(5) -0.004(4)
C22 0.049(5) 0.049(6) 0.049(5) 0.010(4) 0.006(4) 0.003(4)
C23 0.048(6) 0.064(8) 0.096(8) 0.013(6) 0.006(6) 0.015(6)
C24 0.065(8) 0.058(8) 0.139(12) -0.008(8) 0.015(8) 0.016(6)
C25 0.059(7) 0.077(9) 0.096(9) -0.012(7) 0.025(7) 0.007(6)
C26 0.050(6) 0.042(6) 0.063(6) 0.003(4) 0.017(5) 0.007(5)
C27 0.137(11) 0.102(10) 0.042(6) -0.013(6) 0.001(7) -0.027(9)
C28 0.078(8) 0.125(12) 0.077(8) -0.051(7) 0.023(6) -0.007(8)
C29 0.055(6) 0.044(6) 0.049(5) -0.020(4) 0.002(4) 0.005(4)
C30 0.061(6) 0.057(7) 0.065(6) -0.010(5) -0.023(5) 0.003(5)
C31 0.091(9) 0.095(11) 0.071(7) -0.016(7) -0.023(6) 0.011(8)
C32 0.082(9) 0.090(11) 0.125(11) -0.061(9) -0.012(8) 0.000(7)
C33 0.107(10) 0.061(8) 0.120(10) -0.050(7) -0.021(8) 0.011(7)
C34 0.052(6) 0.049(6) 0.099(8) -0.016(6) -0.012(6) 0.007(5)
C35 0.058(7) 0.114(11) 0.085(8) 0.004(7) -0.023(6) 0.002(6)
C36 0.045(7) 0.092(10) 0.160(13) 0.027(9) -0.016(8) 0.006(7)
C37 0.052(7) 0.083(10) 0.171(14) -0.009(9) -0.030(8) 0.041(7)
C38 0.211(17) 0.043(7) 0.097(10) -0.020(6) 0.050(10) -0.040(9)
C1' 0.039(5) 0.043(5) 0.054(5) 0.013(4) 0.005(4) -0.007(4)
C2' 0.036(5) 0.038(5) 0.043(4) -0.002(4) -0.001(4) 0.000(4)
C11' 0.044(5) 0.050(6) 0.056(5) -0.012(4) 0.013(4) 0.005(4)
C12' 0.039(5) 0.070(7) 0.045(5) -0.010(5) 0.015(4) -0.001(5)
C13' 0.040(5) 0.034(5) 0.051(5) -0.001(4) 0.010(4) -0.001(4)
C14' 0.071(7) 0.030(5) 0.071(6) 0.002(4) -0.001(5) 0.002(5)
C15' 0.149(12) 0.027(6) 0.080(8) 0.011(5) 0.006(8) -0.006(7)
C16' 0.076(9) 0.053(8) 0.23(2) 0.037(10) 0.057(11) 0.009(7)
C17' 0.058(6) 0.065(7) 0.080(7) -0.012(6) 0.009(5) -0.020(6)
C18' 0.050(5) 0.039(5) 0.058(5) -0.005(4) -0.001(5) -0.001(4)
C19' 0.044(5) 0.046(5) 0.034(4) 0.005(4) -0.010(4) -0.004(5)
C20' 0.054(5) 0.043(5) 0.038(4) 0.002(4) 0.006(4) -0.001(5)
C21' 0.042(5) 0.044(5) 0.038(5) -0.005(4) 0.016(4) -0.004(4)
C22' 0.079(7) 0.045(6) 0.058(6) -0.005(4) -0.007(5) -0.008(5)
C23' 0.060(7) 0.073(8) 0.089(8) -0.005(7) -0.008(6) 0.003(6)
C24' 0.060(7) 0.072(9) 0.137(12) 0.003(8) -0.015(8) 0.030(6)
C25' 0.098(9) 0.030(6) 0.111(9) -0.013(6) 0.014(8) 0.014(6)
C26' 0.060(6) 0.045(6) 0.066(6) -0.003(5) 0.033(5) -0.009(5)
C27' 0.086(8) 0.095(9) 0.047(6) -0.013(5) 0.020(5) -0.001(7)
C28' 0.136(11) 0.061(8) 0.071(7) -0.025(6) -0.004(7) -0.017(7)
C29' 0.048(5) 0.047(5) 0.050(5) -0.011(4) 0.012(4) -0.017(4)
C30' 0.056(6) 0.046(6) 0.067(6) -0.005(5) -0.004(5) -0.008(5)
C31' 0.157(14) 0.052(7) 0.110(10) -0.027(7) 0.006(10) -0.029(8)
C32' 0.084(9) 0.077(9) 0.114(10) -0.025(7) -0.033(8) -0.035(7)
C33' 0.101(9) 0.082(10) 0.091(8) -0.021(7) -0.050(7) -0.019(8)
C34' 0.069(7) 0.059(7) 0.055(6) -0.006(5) -0.010(5) -0.009(5)
C35' 0.087(8) 0.049(7) 0.063(6) 0.013(5) 0.015(6) -0.002(6)
C38' 0.047(6) 0.137(12) 0.073(7) 0.012(7) -0.011(6) -0.039(7)
B3' 0.041(5) 0.051(6) 0.042(5) 0.009(5) 0.008(4) 0.009(5)
B4' 0.073(7) 0.051(7) 0.046(5) -0.006(5) 0.013(5) -0.019(6)
B5' 0.041(6) 0.058(7) 0.040(5) 0.011(5) -0.009(5) 0.000(5)
B6' 0.047(7) 0.044(7) 0.087(9) -0.015(6) 0.021(6) 0.011(5)
B7' 0.037(6) 0.072(8) 0.042(5) 0.011(5) 0.026(5) 0.008(5)
B8' 0.057(6) 0.048(7) 0.053(5) -0.005(5) 0.018(5) -0.019(6)
B9' 0.036(6) 0.055(7) 0.057(6) 0.009(5) -0.008(5) -0.013(5)
B10' 0.033(5) 0.061(7) 0.057(6) 0.006(5) 0.000(5) 0.007(5)
B11' 0.042(6) 0.047(7) 0.073(7) 0.005(6) 0.012(6) 0.009(5)
B3 0.031(5) 0.043(6) 0.035(5) 0.005(4) -0.001(4) 0.009(4)
B4 0.023(4) 0.041(5) 0.047(5) -0.013(5) 0.006(4) -0.004(4)
B5 0.055(6) 0.041(6) 0.045(5) 0.010(5) 0.011(4) 0.009(5)
B6 0.031(5) 0.048(7) 0.058(6) -0.001(5) 0.005(5) 0.004(5)
B7 0.035(5) 0.063(7) 0.048(6) -0.003(5) -0.007(5) -0.007(5)
B8 0.048(6) 0.045(6) 0.053(6) -0.002(5) -0.015(5) -0.002(5)
B9 0.036(5) 0.054(7) 0.049(5) 0.001(5) 0.003(4) -0.010(5)
B10 0.066(8) 0.056(7) 0.051(6) 0.000(5) 0.003(6) -0.007(6)
B11 0.032(5) 0.055(7) 0.058(6) -0.009(5) -0.005(5) 0.007(5)
C37' 0.086(10) 0.104(13) 0.139(14) -0.020(10) 0.008(9) 0.012(9)
C36' 0.111(13) 0.128(15) 0.179(17) -0.033(13) 0.030(12) 0.070(11)

loop_
_atom_type_symbol
_atom_type_description
_atom_type_scat_dispersion_real
_atom_type_scat_dispersion_imag
_atom_type_scat_source
C C 0.0033 0.0016 'International Tables Vol C Tables 4.2.6.8 and 6.1.1.4'
H H 0.0000 0.0000 'International Tables Vol C Tables 4.2.6.8 and 6.1.1.4'
B B 0.0013 0.0007 'International Tables Vol C Tables 4.2.6.8 and 6.1.1.4'
N N 0.0061 0.0033 'International Tables Vol C Tables 4.2.6.8 and 6.1.1.4'
O O 0.0106 0.0060 'International Tables Vol C Tables 4.2.6.8 and 6.1.1.4'
Y Y -2.7962 3.5667 'International Tables Vol C Tables 4.2.6.8 and 6.1.1.4'

loop_
_geom_angle_atom_site_label_1
_geom_angle_atom_site_label_2
_geom_angle_atom_site_label_3
_geom_angle
N3 Y1 N1 57.8(2)
N3 Y1 O3 82.5(2)
N1 Y1 O3 122.0(2)
N3 Y1 O2 108.0(2)
N1 Y1 O2 86.9(2)
O3 Y1 O2 65.6(2)
N3 Y1 O1 140.7(2)
N1 Y1 O1 83.4(2)
O3 Y1 O1 128.5(2)
O2 Y1 O1 73.0(2)
N3 Y1 B3 91.2(3)
N1 Y1 B3 96.4(3)
O3 Y1 B3 127.5(3)
O2 Y1 B3 158.8(3)
O1 Y1 B3 86.6(3)
N3 Y1 B4 94.1(2)
N1 Y1 B4 129.3(3)
O3 Y1 B4 90.2(3)
O2 Y1 B4 143.9(2)
O1 Y1 B4 107.4(2)
B3 Y1 B4 38.1(3)
N3 Y1 B5 128.7(3)
N1 Y1 B5 156.3(3)
O3 Y1 B5 81.3(3)
O2 Y1 B5 108.8(2)
O1 Y1 B5 84.4(3)
B3 Y1 B5 62.7(3)
B4 Y1 B5 37.9(3)
N3 Y1 C2 122.9(2)
N1 Y1 C2 98.6(2)
O3 Y1 C2 139.3(2)
O2 Y1 C2 123.0(2)
O1 Y1 C2 51.8(2)
B3 Y1 C2 35.9(3)
B4 Y1 C2 59.5(3)
B5 Y1 C2 58.1(3)
N3 Y1 C1 150.3(2)
N1 Y1 C1 126.7(2)
O3 Y1 C1 108.9(2)
O2 Y1 C1 101.7(2)
O1 Y1 C1 51.1(2)
B3 Y1 C1 59.8(3)
B4 Y1 C1 59.6(3)
B5 Y1 C1 34.4(3)
C2 Y1 C1 33.8(2)
N3 Y1 C19 28.8(2)
N1 Y1 C19 29.1(2)
O3 Y1 C19 102.4(2)
O2 Y1 C19 97.4(2)
O1 Y1 C19 112.4(2)
B3 Y1 C19 95.4(2)
B4 Y1 C19 114.4(2)
B5 Y1 C19 152.3(3)
C2 Y1 C19 114.3(2)
C1 Y1 C19 147.9(2)
N3' Y1' N1' 57.4(2)
N3' Y1' O3' 82.4(3)
N1' Y1' O3' 121.2(2)
N3' Y1' O2' 108.3(2)
N1' Y1' O2' 87.0(2)
O3' Y1' O2' 65.6(3)
N3' Y1' O1' 140.1(2)
N1' Y1' O1' 83.6(2)
O3' Y1' O1' 130.1(2)
O2' Y1' O1' 74.4(2)
N3' Y1' B5' 91.9(3)
N1' Y1' B5' 98.2(3)
O3' Y1' B5' 126.5(3)
O2' Y1' B5' 158.4(3)
O1' Y1' B5' 85.3(3)
N3' Y1' B4' 93.9(3)
N1' Y1' B4' 131.1(3)
O3' Y1' B4' 88.0(3)
O2' Y1' B4' 141.8(3)
O1' Y1' B4' 107.9(3)
B5' Y1' B4' 39.2(3)
N3' Y1' B3' 128.9(3)
N1' Y1' B3' 157.7(3)
O3' Y1' B3' 80.8(3)
O2' Y1' B3' 107.7(2)
O1' Y1' B3' 84.3(3)
B5' Y1' B3' 62.1(3)
B4' Y1' B3' 37.8(3)
N3' Y1' C1' 122.3(3)
N1' Y1' C1' 99.8(2)
O3' Y1' C1' 138.9(2)
O2' Y1' C1' 123.8(3)
O1' Y1' C1' 51.6(2)
B5' Y1' C1' 34.7(3)
B4' Y1' C1' 60.3(3)
B3' Y1' C1' 58.1(3)
N3' Y1' C19' 28.7(2)
N1' Y1' C19' 28.7(2)
O3' Y1' C19' 101.6(3)
O2' Y1' C19' 97.2(2)
O1' Y1' C19' 112.1(2)
B5' Y1' C19' 97.3(3)
B4' Y1' C19' 115.6(3)
B3' Y1' C19' 153.4(2)
C1' Y1' C19' 115.1(3)
N3' Y1' C2' 149.5(2)
N1' Y1' C2' 126.7(3)
O3' Y1' C2' 110.1(2)
O2' Y1' C2' 102.2(2)
O1' Y1' C2' 50.7(2)
B5' Y1' C2' 58.0(3)
B4' Y1' C2' 60.0(3)
B3' Y1' C2' 35.0(3)
C1' Y1' C2' 32.8(2)
C19' Y1' C2' 147.5(3)
N3' Y1' C11' 122.9(3)
N1' Y1' C11' 78.2(2)
O3' Y1' C11' 154.7(2)
O2' Y1' C11' 102.6(2)
O1' Y1' C11' 29.1(2)
B5' Y1' C11' 58.5(3)
B4' Y1' C11' 89.8(3)
B3' Y1' C11' 82.0(3)
C1' Y1' C11' 29.5(2)
C19' Y1' C11' 102.1(3)
C2' Y1' C11' 48.5(2)
C12 O1 C11 104.7(6)
C12 O1 Y1 92.4(5)
C11 O1 Y1 92.9(4)
C36 O2 C35 102.4(8)
C36 O2 Y1 120.0(6)
C35 O2 Y1 136.0(6)
C38 O3 C37 116.7(10)
C38 O3 Y1 133.6(8)
C37 O3 Y1 109.4(6)
C11' O1' C12' 103.1(6)
C11' O1' Y1' 91.3(4)
C12' O1' Y1' 94.7(5)
C37' O2' C38' 105.8(10)
C37' O2' Y1' 119.1(8)
C38' O2' Y1' 133.7(7)
C36' O3' C35' 117.8(10)
C36' O3' Y1' 106.6(9)
C35' O3' Y1' 135.1(6)
C19' N1' C13' 119.6(7)
C19' N1' Y1' 92.0(5)
C13' N1' Y1' 148.1(5)
C26' N2' C27' 111.6(8)
C26' N2' C28' 115.0(9)
C27' N2' C28' 112.8(8)
C19' N3' C29' 121.1(7)
C19' N3' Y1' 95.2(5)
C29' N3' Y1' 143.2(5)
C19 N1 C13 119.6(7)
C19 N1 Y1 91.4(5)
C13 N1 Y1 148.2(5)
C26 N2 C27 114.3(8)
C26 N2 C28 113.0(9)
C27 N2 C28 113.6(8)
C19 N3 C29 119.3(7)
C19 N3 Y1 96.2(5)
C29 N3 Y1 144.1(6)
C11 C1 C2 104.7(6)
C11 C1 B5 130.0(8)
C2 C1 B5 111.0(6)
C11 C1 B10 130.5(7)
C2 C1 B10 111.5(7)
B5 C1 B10 64.6(6)
C11 C1 B6 111.4(7)
C2 C1 B6 62.7(5)
B5 C1 B6 115.6(6)
B10 C1 B6 61.5(6)
C11 C1 Y1 87.7(5)
C2 C1 Y1 72.9(4)
B5 C1 Y1 71.3(4)
B10 C1 Y1 134.2(6)
B6 C1 Y1 134.7(5)
C12 C2 C1 101.9(6)
C12 C2 B3 128.8(7)
C1 C2 B3 111.4(6)
C12 C2 B7 130.8(7)
C1 C2 B7 115.6(7)
B3 C2 B7 65.5(6)
C12 C2 B6 111.1(6)
C1 C2 B6 62.8(5)
B3 C2 B6 118.3(6)
B7 C2 B6 65.1(5)
C12 C2 Y1 85.9(5)
C1 C2 Y1 73.3(4)
B3 C2 Y1 68.9(4)
B7 C2 Y1 133.5(6)
B6 C2 Y1 135.1(5)
O1 C11 C1 103.2(6)
O1 C12 C2 103.4(7)
N1 C13 C14 111.0(7)
N1 C13 C18 109.7(7)
C14 C13 C18 111.8(8)
C15 C14 C13 110.2(8)
C14 C15 C16 112.0(9)
C17 C16 C15 108.6(9)
C18 C17 C16 112.2(9)
C17 C18 C13 109.5(8)
N3 C19 N1 114.4(7)
N3 C19 C20 121.7(7)
N1 C19 C20 123.8(7)
N3 C19 Y1 55.0(4)
N1 C19 Y1 59.5(4)
C20 C19 Y1 172.8(5)
C19 C20 C21 110.8(6)
C22 C21 C26 119.6(8)
C22 C21 C20 120.1(8)
C26 C21 C20 120.2(7)
C21 C22 C23 122.3(9)
C24 C23 C22 117.3(11)
C23 C24 C25 122.2(11)
C26 C25 C24 120.6(11)
C25 C26 N2 123.8(9)
C25 C26 C21 117.7(9)
N2 C26 C21 118.5(8)
N3 C29 C34 110.4(7)
N3 C29 C30 112.4(7)
C34 C29 C30 110.4(8)
C31 C30 C29 111.3(9)
C32 C31 C30 113.8(10)
C31 C32 C33 110.7(11)
C32 C33 C34 111.6(9)
C29 C34 C33 109.3(9)
O2 C36 C37 110.1(9)
O3 C37 C36 107.6(9)
C11' C1' C2' 103.3(7)
C11' C1' B5' 128.5(8)
C2' C1' B5' 112.7(7)
C11' C1' B10' 130.5(8)
C2' C1' B10' 114.0(7)
B5' C1' B10' 64.5(6)
C11' C1' B6' 111.6(8)
C2' C1' B6' 63.5(6)
B5' C1' B6' 117.0(7)
B10' C1' B6' 63.0(6)
C11' C1' Y1' 86.0(5)
C2' C1' Y1' 75.1(5)
B5' C1' Y1' 69.8(5)
B10' C1' Y1' 133.3(6)
B6' C1' Y1' 137.5(6)
C12' C2' C1' 106.4(7)
C12' C2' B3' 127.6(7)
C1' C2' B3' 111.0(6)
C12' C2' B7' 128.7(7)
C1' C2' B7' 113.4(7)
B3' C2' B7' 64.7(6)
C12' C2' B6' 112.6(8)
C1' C2' B6' 63.5(6)
B3' C2' B6' 116.5(7)
B7' C2' B6' 62.8(6)
C12' C2' Y1' 88.1(5)
C1' C2' Y1' 72.1(5)
B3' C2' Y1' 70.5(4)
B7' C2' Y1' 133.7(6)
B6' C2' Y1' 134.6(6)
O1' C11' C1' 103.7(7)
O1' C11' Y1' 59.6(4)
C1' C11' Y1' 64.4(5)
O1' C12' C2' 101.1(6)
N1' C13' C14' 113.4(7)
N1' C13' C18' 112.0(7)
C14' C13' C18' 110.2(7)
C15' C14' C13' 111.6(8)
C16' C15' C14' 110.2(10)
C15' C16' C17' 115.5(11)
C16' C17' C18' 111.6(9)
C17' C18' C13' 111.3(8)
N1' C19' N3' 115.1(7)
N1' C19' C20' 123.6(8)
N3' C19' C20' 121.3(8)
N1' C19' Y1' 59.3(4)
N3' C19' Y1' 56.0(4)
C20' C19' Y1' 174.3(6)
C21' C20' C19' 110.4(6)
C22' C21' C26' 118.5(9)
C22' C21' C20' 120.5(8)
C26' C21' C20' 120.9(8)
C21' C22' C23' 124.0(9)
C24' C23' C22' 117.7(10)
C23' C24' C25' 122.0(10)
C26' C25' C24' 119.0(10)
N2' C26' C25' 122.1(9)
N2' C26' C21' 119.1(9)
C25' C26' C21' 118.7(10)
N3' C29' C34' 110.2(8)
N3' C29' C30' 111.3(7)
C34' C29' C30' 111.4(7)
C29' C30' C31' 110.3(8)
C32' C31' C30' 110.3(10)
C33' C32' C31' 112.7(10)
C32' C33' C34' 111.4(10)
C29' C34' C33' 109.7(9)
C2' B3' B4' 106.7(7)
C2' B3' B8' 104.2(7)
B4' B3' B8' 61.1(6)
C2' B3' B7' 59.3(6)
B4' B3' B7' 110.8(7)
B8' B3' B7' 59.8(6)
C2' B3' Y1' 74.5(4)
B4' B3' Y1' 70.1(4)
B8' B3' Y1' 128.6(5)
B7' B3' Y1' 132.3(6)
B3' B4' B8' 59.7(5)
B3' B4' B5' 103.0(7)
B8' B4' B5' 105.4(8)
B3' B4' B9' 105.8(7)
B8' B4' B9' 59.7(6)
B5' B4' B9' 58.9(6)
B3' B4' Y1' 72.1(5)
B8' B4' Y1' 129.2(6)
B5' B4' Y1' 69.4(5)
B9' B4' Y1' 126.5(6)
C1' B5' B10' 59.9(6)
C1' B5' B9' 104.5(8)
B10' B5' B9' 59.8(6)
C1' B5' B4' 106.5(7)
B10' B5' B4' 110.8(8)
B9' B5' B4' 61.0(6)
C1' B5' Y1' 75.5(5)
B10' B5' Y1' 134.3(6)
B9' B5' Y1' 130.4(6)
B4' B5' Y1' 71.4(5)
B11' B6' C2' 102.4(8)
B11' B6' C1' 101.2(8)
C2' B6' C1' 53.0(5)
B11' B6' B10' 60.2(6)
C2' B6' B10' 100.6(7)
C1' B6' B10' 56.9(6)
B11' B6' B7' 61.5(6)
C2' B6' B7' 57.9(6)
C1' B6' B7' 101.1(7)
B10' B6' B7' 109.0(8)
C2' B7' B8' 100.9(7)
C2' B7' B6' 59.3(5)
B8' B7' B6' 106.5(7)
C2' B7' B3' 55.9(5)
B8' B7' B3' 58.8(6)
B6' B7' B3' 106.4(7)
C2' B7' B11' 100.4(7)
B8' B7' B11' 60.0(6)
B6' B7' B11' 57.4(6)
B3' B7' B11' 105.0(7)
B3' B8' B7' 61.4(6)
B3' B8' B4' 59.2(5)
B7' B8' B4' 110.6(7)
B3' B8' B9' 106.2(6)
B7' B8' B9' 108.2(8)
B4' B8' B9' 60.8(6)
B3' B8' B11' 107.6(7)
B7' B8' B11' 60.8(6)
B4' B8' B11' 108.4(7)
B9' B8' B11' 58.4(6)
B11' B9' B10' 60.6(6)
B11' B9' B5' 107.1(7)
B10' B9' B5' 59.8(6)
B11' B9' B8' 61.0(6)
B10' B9' B8' 109.3(7)
B5' B9' B8' 106.2(7)
B11' B9' B4' 109.5(7)
B10' B9' B4' 110.0(7)
B5' B9' B4' 60.1(6)
B8' B9' B4' 59.5(6)
C1' B10' B9' 101.8(7)
C1' B10' B5' 55.6(5)
B9' B10' B5' 60.4(6)
C1' B10' B11' 102.2(7)
B9' B10' B11' 59.4(6)
B5' B10' B11' 106.7(8)
C1' B10' B6' 60.1(6)
B9' B10' B6' 106.9(8)
B5' B10' B6' 107.3(7)
B11' B10' B6' 58.3(6)
B6' B11' B9' 109.9(7)
B6' B11' B10' 61.5(6)
B9' B11' B10' 60.0(6)
B6' B11' B8' 108.9(7)
B9' B11' B8' 60.6(6)
B10' B11' B8' 108.6(7)
B6' B11' B7' 61.1(6)
B9' B11' B7' 108.7(7)
B10' B11' B7' 109.8(7)
B8' B11' B7' 59.2(6)
C2 B3 B4 104.7(6)
C2 B3 B8 102.4(7)
B4 B3 B8 59.7(5)
C2 B3 B7 57.6(5)
B4 B3 B7 109.5(7)
B8 B3 B7 60.4(6)
C2 B3 Y1 75.2(4)
B4 B3 Y1 72.1(4)
B8 B3 Y1 129.6(6)
B7 B3 Y1 132.0(5)
B3 B4 B8 61.1(6)
B3 B4 B5 105.8(7)
B8 B4 B5 107.4(7)
B3 B4 B9 107.5(7)
B8 B4 B9 58.7(5)
B5 B4 B9 61.2(5)
B3 B4 Y1 69.8(4)
B8 B4 Y1 128.8(6)
B5 B4 Y1 71.8(4)
B9 B4 Y1 130.3(5)
C1 B5 B4 106.7(7)
C1 B5 B10 59.4(6)
B4 B5 B10 110.1(7)
C1 B5 B9 104.6(7)
B4 B5 B9 60.5(5)
B10 B5 B9 59.8(6)
C1 B5 Y1 74.3(4)
B4 B5 Y1 70.3(4)
B10 B5 Y1 132.0(6)
B9 B5 Y1 128.3(5)
C2 B6 C1 54.4(5)
C2 B6 B10 101.4(7)
C1 B6 B10 57.2(6)
C2 B6 B11 102.2(7)
C1 B6 B11 104.4(7)
B10 B6 B11 63.0(6)
C2 B6 B7 55.7(5)
C1 B6 B7 101.1(7)
B10 B6 B7 109.6(8)
B11 B6 B7 61.0(6)
C2 B7 B8 100.7(7)
C2 B7 B3 56.9(5)
B8 B7 B3 58.9(6)
C2 B7 B11 102.3(7)
B8 B7 B11 59.3(6)
B3 B7 B11 106.6(8)
C2 B7 B6 59.2(5)
B8 B7 B6 104.4(7)
B3 B7 B6 106.6(7)
B11 B7 B6 57.6(5)
B9 B8 B4 61.8(5)
B9 B8 B3 108.4(7)
B4 B8 B3 59.2(5)
B9 B8 B11 59.8(6)
B4 B8 B11 110.4(7)
B3 B8 B11 109.6(7)
B9 B8 B7 109.0(7)
B4 B8 B7 109.3(7)
B3 B8 B7 60.7(6)
B11 B8 B7 61.3(6)
B8 B9 B11 61.9(6)
B8 B9 B10 110.1(8)
B11 B9 B10 62.6(6)
B8 B9 B4 59.4(6)
B11 B9 B4 110.1(7)
B10 B9 B4 107.5(7)
B8 B9 B5 105.7(6)
B11 B9 B5 108.8(7)
B10 B9 B5 58.8(6)
B4 B9 B5 58.3(5)
C1 B10 B6 61.3(6)
C1 B10 B5 56.0(6)
B6 B10 B5 108.3(8)
C1 B10 B9 103.2(7)
B6 B10 B9 106.7(8)
B5 B10 B9 61.3(6)
C1 B10 B11 104.5(8)
B6 B10 B11 59.1(6)
B5 B10 B11 107.5(7)
B9 B10 B11 58.4(6)
B9 B11 B6 106.2(7)
B9 B11 B8 58.3(5)
B6 B11 B8 107.4(7)
B9 B11 B7 106.3(7)
B6 B11 B7 61.4(6)
B8 B11 B7 59.4(6)
B9 B11 B10 59.0(6)
B6 B11 B10 57.9(6)
B8 B11 B10 104.6(7)
B7 B11 B10 106.0(7)
O2' C37' C36' 106.1(12)
C37' C36' O3' 113.1(12)

loop_
_geom_bond_atom_site_label_1
_geom_bond_atom_site_label_2
_geom_bond_distance
Y1 N3 2.282(6)
Y1 N1 2.386(6)
Y1 O3 2.413(7)
Y1 O2 2.464(5)
Y1 O1 2.636(6)
Y1 B3 2.649(9)
Y1 B4 2.685(8)
Y1 B5 2.708(9)
Y1 C2 2.745(8)
Y1 C1 2.751(8)
Y1 C19 2.770(7)
Y1' N3' 2.303(7)
Y1' N1' 2.379(7)
Y1' O3' 2.391(7)
Y1' O2' 2.466(6)
Y1' O1' 2.617(6)
Y1' B5' 2.658(10)
Y1' B4' 2.691(11)
Y1' B3' 2.724(8)
Y1' C1' 2.741(9)
Y1' C19' 2.766(8)
Y1' C2' 2.784(8)
Y1' C11' 3.032(9)
O1 C12 1.440(11)
O1 C11 1.466(10)
O2 C36 1.383(8)
O2 C35 1.414(12)
O3 C38 1.435(13)
O3 C37 1.493(12)
O1' C11' 1.472(10)
O1' C12' 1.498(10)
O2' C37' 1.419(15)
O2' C38' 1.440(12)
O3' C36' 1.449(15)
O3' C35' 1.458(12)
N1' C19' 1.328(11)
N1' C13' 1.453(10)
N2' C26' 1.417(12)
N2' C27' 1.452(13)
N2' C28' 1.474(13)
N3' C19' 1.336(10)
N3' C29' 1.472(10)
N1 C19 1.348(10)
N1 C13 1.483(10)
N2 C26 1.409(12)
N2 C27 1.448(14)
N2 C28 1.461(14)
N3 C19 1.341(10)
N3 C29 1.478(10)
C1 C11 1.503(11)
C1 C2 1.597(11)
C1 B5 1.614(13)
C1 B10 1.675(14)
C1 B6 1.747(13)
C2 C12 1.556(11)
C2 B3 1.663(12)
C2 B7 1.678(13)
C2 B6 1.745(13)
C13 C14 1.519(11)
C13 C18 1.540(11)
C14 C15 1.496(14)
C15 C16 1.579(16)
C16 C17 1.556(15)
C17 C18 1.516(14)
C19 C20 1.516(10)
C20 C21 1.517(11)
C21 C22 1.368(11)
C21 C26 1.424(12)
C22 C23 1.415(13)
C23 C24 1.335(16)
C24 C25 1.414(16)
C25 C26 1.378(14)
C29 C34 1.495(14)
C29 C30 1.547(12)
C30 C31 1.473(15)
C31 C32 1.467(18)
C32 C33 1.534(16)
C33 C34 1.569(14)
C36 C37 1.498(9)
C1' C11' 1.498(12)
C1' C2' 1.560(11)
C1' B5' 1.612(14)
C1' B10' 1.689(13)
C1' B6' 1.748(14)
C2' C12' 1.500(11)
C2' B3' 1.658(14)
C2' B7' 1.722(13)
C2' B6' 1.747(14)
C13' C14' 1.549(12)
C13' C18' 1.555(12)
C14' C15' 1.523(14)
C15' C16' 1.469(19)
C16' C17' 1.531(17)
C17' C18' 1.553(13)
C19' C20' 1.527(10)
C20' C21' 1.494(11)
C21' C22' 1.390(12)
C21' C26' 1.428(12)
C22' C23' 1.390(14)
C23' C24' 1.370(16)
C24' C25' 1.436(16)
C25' C26' 1.421(14)
C29' C34' 1.508(12)
C29' C30' 1.518(12)
C30' C31' 1.566(14)
C31' C32' 1.490(17)
C32' C33' 1.457(17)
C33' C34' 1.573(14)
B3' B4' 1.754(13)
B3' B8' 1.764(13)
B3' B7' 1.811(14)
B4' B8' 1.788(14)
B4' B5' 1.794(15)
B4' B9' 1.810(16)
B5' B10' 1.762(16)
B5' B9' 1.773(15)
B6' B11' 1.738(16)
B6' B10' 1.795(16)
B6' B7' 1.807(16)
B7' B8' 1.782(15)
B7' B11' 1.812(15)
B8' B9' 1.792(14)
B8' B11' 1.798(16)
B9' B11' 1.752(16)
B9' B10' 1.762(16)
B10' B11' 1.772(15)
B3 B4 1.741(14)
B3 B8 1.775(15)
B3 B7 1.808(15)
B4 B8 1.750(14)
B4 B5 1.752(12)
B4 B9 1.792(12)
B5 B10 1.759(16)
B5 B9 1.804(12)
B6 B10 1.750(16)
B6 B11 1.773(14)
B6 B7 1.843(14)
B7 B8 1.803(15)
B7 B11 1.836(16)
B8 B9 1.737(14)
B8 B11 1.800(15)
B9 B11 1.765(16)
B9 B10 1.777(15)
B10 B11 1.840(15)
C37' C36' 1.431(19)

loop_
_platon_squeeze_void_nr
_platon_squeeze_void_average_x
_platon_squeeze_void_average_y
_platon_squeeze_void_average_z
_platon_squeeze_void_volume
_platon_squeeze_void_count_electrons
1 0.019 0.127 -0.080 435.4 41.4
2 -0.059 0.627 0.080 435.4 40.9
3 0.260 0.601 0.553 18.6 0.8
4 0.740 0.101 0.446 18.6 0.0
